data_7208210
loop_
_publ_author_name
'Luo, Geng-Geng'
'Wu, Dong-Liang'
'Wu, Ji-Huai'
'Xia, Jiu-Xu'
'Liu, Li'
'Dai, Jing-Cao'

_publ_section_title
;
 Direct observation of conformational change of adipate dianions
 encapsulated in water clusters
;
_journal_issue 17
_journal_name_full CrystEngComm
_journal_page_first 5377
_journal_paper_doi 10.1039/c2ce25200g
_journal_volume 14
_journal_year 2012
_chemical_formula_sum 'C32 H56 Ag2 N4 O14'
_chemical_formula_weight 936.55
_chemical_name_systematic
;
?
;
_space_group_IT_number 61
_symmetry_cell_setting orthorhombic
_symmetry_space_group_name_Hall '-P 2ac 2ab'
_symmetry_space_group_name_H-M 'P b c a'
_atom_sites_solution_hydrogens geom
_atom_sites_solution_primary direct
_atom_sites_solution_secondary difmap
_audit_creation_method SHELXL-97
_cell_angle_alpha 90.00
_cell_angle_beta 90.00
_cell_angle_gamma 90.00
_cell_formula_units_Z 8
_cell_length_a 8.9962(18)
_cell_length_b 25.246(5)
_cell_length_c 35.100(7)
_cell_measurement_temperature 173(2)
_cell_volume 7972(3)
_computing_structure_refinement 'SHELXL-97 (Sheldrick, 1997)'
_computing_structure_solution 'SHELXS-97 (Sheldrick, 1990)'
_diffrn_ambient_temperature 173(2)
_diffrn_measured_fraction_theta_full 0.964
_diffrn_measured_fraction_theta_max 0.964
_diffrn_radiation_monochromator graphite
_diffrn_radiation_source 'fine-focus sealed tube'
_diffrn_radiation_type MoK\a
_diffrn_radiation_wavelength 0.71073
_diffrn_reflns_av_R_equivalents 0.0785
_diffrn_reflns_av_sigmaI/netI 0.0684
_diffrn_reflns_limit_h_max 9
_diffrn_reflns_limit_h_min -10
_diffrn_reflns_limit_k_max 29
_diffrn_reflns_limit_k_min -18
_diffrn_reflns_limit_l_max 41
_diffrn_reflns_limit_l_min -38
_diffrn_reflns_number 29708
_diffrn_reflns_theta_full 25.00
_diffrn_reflns_theta_max 25.00
_diffrn_reflns_theta_min 3.01
_exptl_absorpt_coefficient_mu 1.049
_exptl_absorpt_correction_T_max 0.9208
_exptl_absorpt_correction_T_min 0.8585
_exptl_absorpt_correction_type empirical
_exptl_absorpt_process_details ABSCOR
_exptl_crystal_density_diffrn 1.561
_exptl_crystal_density_method 'not measured'
_exptl_crystal_F_000 3856
_exptl_crystal_size_max 0.15
_exptl_crystal_size_mid 0.10
_exptl_crystal_size_min 0.08
_refine_diff_density_max 1.137
_refine_diff_density_min -1.019
_refine_diff_density_rms 0.119
_refine_ls_extinction_method none
_refine_ls_goodness_of_fit_ref 1.036
_refine_ls_hydrogen_treatment constr
_refine_ls_matrix_type full
_refine_ls_number_parameters 475
_refine_ls_number_reflns 6771
_refine_ls_number_restraints 6
_refine_ls_restrained_S_all 1.038
_refine_ls_R_factor_all 0.1137
_refine_ls_R_factor_gt 0.0701
_refine_ls_shift/su_max 0.001
_refine_ls_shift/su_mean 0.000
_refine_ls_structure_factor_coef Fsqd
_refine_ls_weighting_details 'calc w=1/[\s^2^(Fo^2^)+(0.1162P)^2^+8.3246P] where P=(Fo^2^+2Fc^2^)/3'
_refine_ls_weighting_scheme calc
_refine_ls_wR_factor_gt 0.1878
_refine_ls_wR_factor_ref 0.2159
_reflns_number_gt 4308
_reflns_number_total 6771
_reflns_threshold_expression >2sigma(I)
_cod_data_source_file c2ce25200g.txt
_cod_data_source_block 837534
_cod_original_sg_symbol_H-M Pbca
_cod_database_code 7208210

loop_
_symmetry_equiv_pos_as_xyz
'x, y, z'
'-x+1/2, -y, z+1/2'
'-x, y+1/2, -z+1/2'
'x+1/2, -y+1/2, -z'
'-x, -y, -z'
'x-1/2, y, -z-1/2'
'x, -y-1/2, z-1/2'
'-x-1/2, y-1/2, z'

loop_
_atom_site_label
_atom_site_type_symbol
_atom_site_fract_x
_atom_site_fract_y
_atom_site_fract_z
_atom_site_U_iso_or_equiv
_atom_site_adp_type
_atom_site_occupancy
_atom_site_symmetry_multiplicity
_atom_site_calc_flag
_atom_site_refinement_flags
Ag1 Ag 0.23392(6) 0.60430(3) 0.737245(18) 0.0456(2) Uani 1 1 d .
Ag2 Ag 0.5000 1.0000 0.5000 0.0488(3) Uani 1 2 d S
Ag3 Ag 0.4893(4) 0.50095(16) 0.49110(6) 0.0537(7) Uani 0.50 1 d P
C1 C 0.4462(9) 0.7045(3) 0.61586(19) 0.0422(19) Uani 1 1 d .
C2 C 0.4666(10) 0.7551(4) 0.5923(2) 0.057(2) Uani 1 1 d .
H2A H 0.5501 0.7497 0.5744 0.068 Uiso 1 1 calc R
H2B H 0.3757 0.7611 0.5770 0.068 Uiso 1 1 calc R
C3 C 0.4953(10) 0.8012(4) 0.6144(2) 0.070(3) Uani 1 1 d .
H3A H 0.4148 0.8046 0.6335 0.084 Uiso 1 1 calc R
H3B H 0.4884 0.8323 0.5973 0.084 Uiso 1 1 calc R
C4 C 0.6445(11) 0.8043(4) 0.6356(3) 0.067(3) Uani 1 1 d U
H4A H 0.6456 0.7751 0.6544 0.080 Uiso 1 1 calc R
H4B H 0.7234 0.7964 0.6167 0.080 Uiso 1 1 calc R
C5 C 0.6887(11) 0.8528(4) 0.6557(3) 0.066(3) Uani 1 1 d .
H5A H 0.7812 0.8457 0.6701 0.079 Uiso 1 1 calc R
H5B H 0.6104 0.8620 0.6744 0.079 Uiso 1 1 calc R
C6 C 0.7142(9) 0.8998(3) 0.6296(2) 0.045(2) Uani 1 1 d .
C21 C 0.3220(9) 0.5897(4) 0.5383(2) 0.054(2) Uani 1 1 d .
H21A H 0.3742 0.5787 0.5605 0.065 Uiso 1 1 calc R
C22 C 0.2270(8) 0.6307(3) 0.5418(2) 0.0407(18) Uani 1 1 d .
H22A H 0.2118 0.6463 0.5661 0.049 Uiso 1 1 calc R
C23 C 0.1518(7) 0.6503(3) 0.51070(19) 0.040(2) Uani 1 1 d .
C24 C 0.1815(9) 0.6243(4) 0.4763(2) 0.053(2) Uani 1 1 d .
H24A H 0.1342 0.6360 0.4536 0.064 Uiso 1 1 calc R
C25 C 0.2739(10) 0.5841(5) 0.4750(3) 0.068(3) Uani 1 1 d .
H25A H 0.2908 0.5681 0.4509 0.081 Uiso 1 1 calc R
C26 C 0.0540(7) 0.6999(3) 0.5130(2) 0.0355(16) Uani 1 1 d .
H26A H -0.0206 0.6990 0.4923 0.043 Uiso 1 1 calc R
H26B H 0.0000 0.7001 0.5376 0.043 Uiso 1 1 calc R
C27 C 0.1451(7) 0.7496(3) 0.50965(19) 0.0382(18) Uani 1 1 d .
H27A H 0.1946 0.7501 0.4845 0.046 Uiso 1 1 calc R
H27B H 0.2236 0.7492 0.5294 0.046 Uiso 1 1 calc R
C28 C 0.0528(7) 0.7998(3) 0.5141(2) 0.0409(19) Uani 1 1 d .
H28A H -0.0249 0.8007 0.4941 0.049 Uiso 1 1 calc R
H28B H 0.0027 0.7994 0.5392 0.049 Uiso 1 1 calc R
C29 C 0.2983(9) 0.9162(3) 0.5389(2) 0.0458(19) Uani 1 1 d .
H29A H 0.3361 0.9323 0.5614 0.055 Uiso 1 1 calc R
C30 C 0.2043(8) 0.8740(3) 0.5425(2) 0.0426(19) Uani 1 1 d .
H30A H 0.1778 0.8619 0.5672 0.051 Uiso 1 1 calc R
C31 C 0.1473(7) 0.8487(3) 0.51101(19) 0.0361(18) Uani 1 1 d .
C32 C 0.1869(8) 0.8703(3) 0.4763(2) 0.0394(18) Uani 1 1 d .
H32A H 0.1470 0.8555 0.4536 0.047 Uiso 1 1 calc R
C33 C 0.2828(8) 0.9129(3) 0.4737(2) 0.0407(18) Uani 1 1 d .
H33A H 0.3092 0.9263 0.4493 0.049 Uiso 1 1 calc R
C41 C 0.4515(8) 0.5183(3) 0.7125(2) 0.0427(19) Uani 1 1 d .
H41A H 0.4247 0.5312 0.6881 0.051 Uiso 1 1 calc R
C42 C 0.5488(8) 0.4759(4) 0.7146(2) 0.0454(19) Uani 1 1 d .
H42A H 0.5871 0.4606 0.6919 0.054 Uiso 1 1 calc R
C43 C 0.5903(7) 0.4557(3) 0.7500(2) 0.0398(19) Uani 1 1 d .
C44 C 0.5299(8) 0.4811(3) 0.7819(2) 0.0417(18) Uani 1 1 d .
H44A H 0.5547 0.4691 0.8068 0.050 Uiso 1 1 calc R
C45 C 0.4359(8) 0.5230(3) 0.7775(2) 0.0418(19) Uani 1 1 d .
H45A H 0.3984 0.5395 0.7998 0.050 Uiso 1 1 calc R
C46 C 0.6885(8) 0.4094(3) 0.7537(2) 0.0412(19) Uani 1 1 d .
H46A H 0.7396 0.4107 0.7787 0.049 Uiso 1 1 calc R
H46B H 0.7653 0.4106 0.7335 0.049 Uiso 1 1 calc R
C47 C 0.5992(7) 0.3564(3) 0.75043(19) 0.0331(17) Uani 1 1 d .
H47A H 0.5219 0.3555 0.7705 0.040 Uiso 1 1 calc R
H47B H 0.5485 0.3552 0.7254 0.040 Uiso 1 1 calc R
C48 C 0.6983(8) 0.3079(3) 0.7544(2) 0.0357(17) Uani 1 1 d .
H48A H 0.7759 0.3084 0.7345 0.043 Uiso 1 1 calc R
H48B H 0.7481 0.3084 0.7796 0.043 Uiso 1 1 calc R
C49 C 0.4580(8) 0.1985(3) 0.7126(2) 0.0426(19) Uani 1 1 d .
H49A H 0.4195 0.1895 0.6882 0.051 Uiso 1 1 calc R
C50 C 0.5479(8) 0.2417(3) 0.71563(19) 0.0377(17) Uani 1 1 d .
H50A H 0.5720 0.2612 0.6933 0.045 Uiso 1 1 calc R
C51 C 0.6061(7) 0.2584(3) 0.75070(19) 0.0334(17) Uani 1 1 d .
C52 C 0.5695(7) 0.2263(3) 0.78146(19) 0.0407(19) Uani 1 1 d .
H52A H 0.6076 0.2343 0.8060 0.049 Uiso 1 1 calc R
C53 C 0.4766(7) 0.1820(4) 0.7766(2) 0.045(2) Uani 1 1 d .
H53A H 0.4523 0.1613 0.7983 0.054 Uiso 1 1 calc R
N1 N 0.3925(6) 0.5424(3) 0.74348(16) 0.0390(15) Uani 1 1 d .
N2 N 0.4212(6) 0.1678(3) 0.74295(15) 0.0355(14) Uani 1 1 d .
N3 N 0.3482(7) 0.5633(3) 0.5060(2) 0.0545(19) Uani 1 1 d .
N4 N 0.3393(6) 0.9357(3) 0.50502(16) 0.0415(16) Uani 1 1 d .
O1W O 0.2341(5) 0.6014(2) 0.66153(14) 0.0452(13) Uani 1 1 d .
H1WA H 0.2656 0.6284 0.6528 0.054 Uiso 1 1 d R
H1WB H 0.1502 0.5977 0.6544 0.054 Uiso 1 1 d R
O1 O 0.5608(6) 0.6761(3) 0.61847(18) 0.0696(18) Uani 1 1 d .
O2 O 0.3227(5) 0.6942(2) 0.62969(13) 0.0425(13) Uani 1 1 d .
O2W O -0.0538(6) 0.5955(3) 0.63489(16) 0.0652(17) Uani 1 1 d .
H2WA H -0.0334 0.5725 0.6201 0.078 Uiso 1 1 d R
H2WB H -0.1426 0.5937 0.6349 0.078 Uiso 1 1 d R
O3 O 0.8445(6) 0.9125(2) 0.62231(15) 0.0531(15) Uani 1 1 d .
O3W O 0.5091(5) 1.0137(2) 0.58350(14) 0.0524(15) Uani 1 1 d .
H3WA H 0.5455 0.9876 0.5925 0.063 Uiso 1 1 d R
H3WB H 0.4238 1.0164 0.5774 0.063 Uiso 1 1 d R
O4 O 0.5992(5) 0.9242(3) 0.61750(16) 0.0587(16) Uani 1 1 d .
O4W O 0.2787(5) 0.5113(2) 0.61660(15) 0.0518(15) Uani 1 1 d .
H4WA H 0.2578 0.5410 0.6107 0.062 Uiso 1 1 d R
H4WB H 0.2477 0.4847 0.6262 0.062 Uiso 1 1 d R
O5W O 0.9382(6) 1.0056(3) 0.59217(16) 0.0657(18) Uani 1 1 d .
H5WA H 1.0230 1.0085 0.5987 0.079 Uiso 1 1 d R
H5WB H 0.9067 0.9783 0.6005 0.079 Uiso 1 1 d R
O6W O 0.6359(7) 0.5815(3) 0.64676(19) 0.086(2) Uani 1 1 d .
H6WA H 0.6147 0.5594 0.6313 0.103 Uiso 1 1 d R
H6WB H 0.6138 0.6099 0.6384 0.103 Uiso 1 1 d R
O7W O 0.0753(6) 0.7555(3) 0.61506(18) 0.075(2) Uani 1 1 d .
H7WA H -0.0090 0.7488 0.6097 0.091 Uiso 1 1 d R
H7WB H 0.1486 0.7387 0.6195 0.091 Uiso 1 1 d R
O8W O 0.3162(6) 0.9139(3) 0.64363(15) 0.0634(18) Uani 1 1 d .
H8WA H 0.2628 0.8886 0.6422 0.076 Uiso 1 1 d R
H8WB H 0.3942 0.9069 0.6339 0.076 Uiso 1 1 d R
O9W O -0.1440(6) 0.6851(3) 0.60062(17) 0.0694(18) Uani 1 1 d .
H9WA H -0.2315 0.6852 0.6047 0.083 Uiso 1 1 d R
H9WB H -0.0771 0.6664 0.6074 0.083 Uiso 1 1 d R
O10W O 1.0761(6) 0.8518(2) 0.65139(15) 0.0595(16) Uani 1 1 d .
H10A H 1.0758 0.8238 0.6407 0.071 Uiso 1 1 d R
H10B H 1.0097 0.8694 0.6430 0.071 Uiso 1 1 d R

loop_
_atom_site_aniso_label
_atom_site_aniso_U_11
_atom_site_aniso_U_22
_atom_site_aniso_U_33
_atom_site_aniso_U_23
_atom_site_aniso_U_13
_atom_site_aniso_U_12
Ag1 0.0370(3) 0.0356(4) 0.0641(4) 0.0032(3) -0.0023(3) 0.0044(2)
Ag2 0.0389(5) 0.0366(6) 0.0710(6) 0.0006(4) 0.0030(4) -0.0041(4)
Ag3 0.0378(11) 0.0358(9) 0.088(2) 0.0045(18) 0.0066(16) 0.0033(7)
C1 0.054(5) 0.036(5) 0.037(4) -0.001(3) -0.005(4) 0.001(4)
C2 0.060(5) 0.035(6) 0.074(6) 0.010(4) -0.013(4) -0.011(4)
C3 0.085(7) 0.054(8) 0.071(6) 0.020(5) -0.022(5) -0.010(5)
C4 0.091(6) 0.035(6) 0.074(5) 0.014(4) -0.029(5) -0.011(4)
C5 0.075(6) 0.057(8) 0.064(5) 0.019(5) -0.017(5) -0.027(5)
C6 0.053(5) 0.038(6) 0.043(4) -0.009(4) -0.005(4) -0.008(4)
C21 0.053(5) 0.054(7) 0.056(5) 0.009(4) 0.005(4) 0.002(4)
C22 0.048(4) 0.036(5) 0.038(4) 0.001(3) 0.005(3) 0.006(4)
C23 0.024(3) 0.053(6) 0.042(4) 0.007(4) 0.001(3) -0.014(3)
C24 0.052(5) 0.059(7) 0.049(5) -0.013(4) -0.003(4) 0.007(4)
C25 0.058(6) 0.081(9) 0.064(6) -0.024(6) 0.014(5) -0.005(5)
C26 0.033(4) 0.025(5) 0.049(4) 0.005(3) -0.003(3) 0.001(3)
C27 0.024(3) 0.052(6) 0.039(4) 0.004(3) -0.003(3) -0.001(3)
C28 0.024(3) 0.051(6) 0.048(4) 0.007(4) 0.002(3) -0.001(3)
C29 0.060(5) 0.031(5) 0.046(4) -0.005(4) 0.003(4) 0.002(4)
C30 0.043(4) 0.041(6) 0.043(4) 0.006(4) 0.004(3) -0.003(4)
C31 0.021(3) 0.045(6) 0.043(4) -0.001(3) 0.002(3) 0.011(3)
C32 0.035(4) 0.040(5) 0.044(4) -0.003(4) 0.001(3) -0.008(3)
C33 0.040(4) 0.040(5) 0.043(4) 0.003(4) -0.001(3) 0.001(3)
C41 0.041(4) 0.042(6) 0.045(4) 0.009(4) -0.006(3) 0.005(4)
C42 0.044(4) 0.047(6) 0.045(4) -0.001(4) 0.006(3) 0.002(4)
C43 0.026(3) 0.046(6) 0.047(4) -0.002(4) 0.000(3) -0.012(3)
C44 0.047(4) 0.034(5) 0.045(4) -0.001(3) -0.010(3) 0.006(4)
C45 0.041(4) 0.046(6) 0.038(4) -0.004(4) -0.004(3) 0.001(4)
C46 0.024(3) 0.044(6) 0.056(4) -0.002(4) -0.002(3) 0.004(3)
C47 0.027(3) 0.031(5) 0.041(4) -0.002(3) -0.005(3) -0.005(3)
C48 0.032(3) 0.024(5) 0.051(4) -0.006(3) -0.009(3) 0.007(3)
C49 0.043(4) 0.045(6) 0.039(4) -0.007(4) -0.008(3) 0.000(4)
C50 0.050(4) 0.030(5) 0.033(4) 0.002(3) -0.002(3) -0.007(3)
C51 0.026(3) 0.031(5) 0.044(4) 0.000(3) 0.000(3) 0.004(3)
C52 0.035(4) 0.051(6) 0.036(4) 0.004(4) -0.005(3) -0.008(4)
C53 0.035(4) 0.061(7) 0.040(4) 0.013(4) 0.004(3) -0.002(4)
N1 0.034(3) 0.035(4) 0.048(4) -0.003(3) -0.001(3) -0.007(3)
N2 0.038(3) 0.030(4) 0.039(3) 0.004(3) 0.004(3) -0.003(3)
N3 0.035(3) 0.043(5) 0.086(5) -0.001(4) 0.018(4) -0.005(3)
N4 0.035(3) 0.043(5) 0.046(4) -0.007(3) 0.002(3) 0.010(3)
O1W 0.043(3) 0.040(4) 0.053(3) -0.001(3) -0.005(2) -0.001(2)
O1 0.044(3) 0.049(5) 0.115(5) 0.013(4) 0.014(3) 0.005(3)
O2 0.040(3) 0.048(4) 0.040(3) 0.000(2) 0.007(2) 0.001(2)
O2W 0.044(3) 0.063(5) 0.089(4) -0.019(3) -0.008(3) 0.009(3)
O3 0.049(3) 0.047(4) 0.063(3) 0.012(3) -0.002(3) -0.007(3)
O3W 0.043(3) 0.058(5) 0.057(3) 0.003(3) 0.004(2) -0.004(3)
O4 0.040(3) 0.056(5) 0.081(4) 0.016(3) -0.001(3) -0.004(3)
O4W 0.048(3) 0.042(4) 0.065(4) 0.005(3) -0.001(3) 0.000(3)
O5W 0.055(3) 0.063(5) 0.079(4) 0.031(3) -0.018(3) -0.025(3)
O6W 0.078(5) 0.063(6) 0.117(5) 0.029(4) 0.033(4) 0.010(4)
O7W 0.053(4) 0.069(6) 0.104(5) -0.009(4) -0.019(3) 0.011(3)
O8W 0.038(3) 0.085(6) 0.068(4) 0.010(3) 0.002(3) -0.004(3)
O9W 0.054(3) 0.058(5) 0.096(4) -0.002(4) 0.005(3) 0.002(3)
O10W 0.061(4) 0.037(4) 0.081(4) 0.003(3) -0.005(3) 0.005(3)

loop_
_atom_type_symbol
_atom_type_description
_atom_type_scat_dispersion_real
_atom_type_scat_dispersion_imag
_atom_type_scat_source
C C 0.0033 0.0016 'International Tables Vol C Tables 4.2.6.8 and 6.1.1.4'
H H 0.0000 0.0000 'International Tables Vol C Tables 4.2.6.8 and 6.1.1.4'
N N 0.0061 0.0033 'International Tables Vol C Tables 4.2.6.8 and 6.1.1.4'
O O 0.0106 0.0060 'International Tables Vol C Tables 4.2.6.8 and 6.1.1.4'
Ag Ag -0.8971 1.1015 'International Tables Vol C Tables 4.2.6.8 and 6.1.1.4'

loop_
_geom_angle_atom_site_label_1
_geom_angle_atom_site_label_2
_geom_angle_atom_site_label_3
_geom_angle
_geom_angle_site_symmetry_1
_geom_angle_site_symmetry_3
N1 Ag1 N2 168.6(2) . 8_665
N1 Ag1 O1W 94.72(19) . .
N2 Ag1 O1W 96.59(18) 8_665 .
N4 Ag2 N4 180.0(3) . 5_676
Ag3 Ag3 N3 89.7(7) 5_666 .
Ag3 Ag3 N3 72.9(7) 5_666 5_666
N3 Ag3 N3 162.55(11) . 5_666
O2 C1 O1 125.9(8) . .
O2 C1 C2 119.5(7) . .
O1 C1 C2 114.5(7) . .
C3 C2 C1 114.3(7) . .
C3 C2 H2A 108.7 . .
C1 C2 H2A 108.7 . .
C3 C2 H2B 108.7 . .
C1 C2 H2B 108.7 . .
H2A C2 H2B 107.6 . .
C2 C3 C4 117.6(9) . .
C2 C3 H3A 107.9 . .
C4 C3 H3A 107.9 . .
C2 C3 H3B 107.9 . .
C4 C3 H3B 107.9 . .
H3A C3 H3B 107.2 . .
C5 C4 C3 120.8(9) . .
C5 C4 H4A 107.1 . .
C3 C4 H4A 107.1 . .
C5 C4 H4B 107.1 . .
C3 C4 H4B 107.1 . .
H4A C4 H4B 106.8 . .
C4 C5 C6 113.6(7) . .
C4 C5 H5A 108.8 . .
C6 C5 H5A 108.8 . .
C4 C5 H5B 108.8 . .
C6 C5 H5B 108.8 . .
H5A C5 H5B 107.7 . .
O3 C6 O4 124.9(8) . .
O3 C6 C5 118.0(8) . .
O4 C6 C5 117.1(7) . .
N3 C21 C22 124.9(8) . .
N3 C21 H21A 117.5 . .
C22 C21 H21A 117.5 . .
C21 C22 C23 121.0(7) . .
C21 C22 H22A 119.5 . .
C23 C22 H22A 119.5 . .
C22 C23 C24 115.0(8) . .
C22 C23 C26 122.3(7) . .
C24 C23 C26 122.5(7) . .
C25 C24 C23 120.9(8) . .
C25 C24 H24A 119.5 . .
C23 C24 H24A 119.5 . .
C24 C25 N3 124.9(8) . .
C24 C25 H25A 117.6 . .
N3 C25 H25A 117.6 . .
C27 C26 C23 111.4(6) . .
C27 C26 H26A 109.4 . .
C23 C26 H26A 109.4 . .
C27 C26 H26B 109.4 . .
C23 C26 H26B 109.4 . .
H26A C26 H26B 108.0 . .
C26 C27 C28 112.9(6) . .
C26 C27 H27A 109.0 . .
C28 C27 H27A 109.0 . .
C26 C27 H27B 109.0 . .
C28 C27 H27B 109.0 . .
H27A C27 H27B 107.8 . .
C31 C28 C27 111.6(6) . .
C31 C28 H28A 109.3 . .
C27 C28 H28A 109.3 . .
C31 C28 H28B 109.3 . .
C27 C28 H28B 109.3 . .
H28A C28 H28B 108.0 . .
N4 C29 C30 122.7(7) . .
N4 C29 H29A 118.6 . .
C30 C29 H29A 118.6 . .
C29 C30 C31 121.2(7) . .
C29 C30 H30A 119.4 . .
C31 C30 H30A 119.4 . .
C30 C31 C32 115.4(7) . .
C30 C31 C28 122.3(7) . .
C32 C31 C28 122.3(7) . .
C31 C32 C33 121.8(7) . .
C31 C32 H32A 119.1 . .
C33 C32 H32A 119.1 . .
N4 C33 C32 121.1(7) . .
N4 C33 H33A 119.4 . .
C32 C33 H33A 119.4 . .
N1 C41 C42 123.7(7) . .
N1 C41 H41A 118.2 . .
C42 C41 H41A 118.2 . .
C41 C42 C43 119.9(7) . .
C41 C42 H42A 120.1 . .
C43 C42 H42A 120.1 . .
C42 C43 C44 116.2(8) . .
C42 C43 C46 122.1(7) . .
C44 C43 C46 121.7(7) . .
C45 C44 C43 120.3(7) . .
C45 C44 H44A 119.9 . .
C43 C44 H44A 119.9 . .
N1 C45 C44 124.3(7) . .
N1 C45 H45A 117.9 . .
C44 C45 H45A 117.9 . .
C43 C46 C47 111.4(6) . .
C43 C46 H46A 109.4 . .
C47 C46 H46A 109.4 . .
C43 C46 H46B 109.4 . .
C47 C46 H46B 109.4 . .
H46A C46 H46B 108.0 . .
C48 C47 C46 112.4(6) . .
C48 C47 H47A 109.1 . .
C46 C47 H47A 109.1 . .
C48 C47 H47B 109.1 . .
C46 C47 H47B 109.1 . .
H47A C47 H47B 107.9 . .
C51 C48 C47 109.7(6) . .
C51 C48 H48A 109.7 . .
C47 C48 H48A 109.7 . .
C51 C48 H48B 109.7 . .
C47 C48 H48B 109.7 . .
H48A C48 H48B 108.2 . .
N2 C49 C50 122.7(6) . .
N2 C49 H49A 118.7 . .
C50 C49 H49A 118.7 . .
C49 C50 C51 122.1(7) . .
C49 C50 H50A 119.0 . .
C51 C50 H50A 119.0 . .
C52 C51 C50 114.7(7) . .
C52 C51 C48 123.2(6) . .
C50 C51 C48 122.1(6) . .
C51 C52 C53 120.7(6) . .
C51 C52 H52A 119.7 . .
C53 C52 H52A 119.7 . .
N2 C53 C52 123.1(7) . .
N2 C53 H53A 118.5 . .
C52 C53 H53A 118.5 . .
C45 N1 C41 115.7(7) . .
C45 N1 Ag1 123.5(5) . .
C41 N1 Ag1 120.7(5) . .
C53 N2 C49 116.7(7) . .
C53 N2 Ag1 122.1(5) . 8_655
C49 N2 Ag1 121.0(5) . 8_655
C21 N3 C25 113.2(8) . .
C21 N3 Ag3 134.1(6) . .
C25 N3 Ag3 112.5(6) . .
C21 N3 Ag3 116.6(6) . 5_666
C25 N3 Ag3 130.0(6) . 5_666
Ag3 N3 Ag3 17.45(11) . 5_666
C29 N4 C33 117.7(7) . .
C29 N4 Ag2 121.9(5) . .
C33 N4 Ag2 120.3(5) . .
Ag1 O1W H1WA 111.2 . .
Ag1 O1W H1WB 108.3 . .
H1WA O1W H1WB 108.3 . .
H2WA O2W H2WB 100.9 . .
H3WA O3W H3WB 124.7 . .
H4WA O4W H4WB 144.2 . .
H5WA O5W H5WB 108.3 . .
H6WA O6W H6WB 108.4 . .
H7WA O7W H7WB 135.6 . .
H8WA O8W H8WB 109.0 . .
H9WA O9W H9WB 133.5 . .
H10A O10W H10B 108.4 . .

loop_
_geom_bond_atom_site_label_1
_geom_bond_atom_site_label_2
_geom_bond_distance
_geom_bond_site_symmetry_2
Ag1 N1 2.127(7) .
Ag1 N2 2.134(6) 8_665
Ag1 O1W 2.659(5) .
Ag2 N4 2.180(7) .
Ag2 N4 2.180(7) 5_676
Ag3 Ag3 0.656(3) 5_666
Ag3 N3 2.089(8) .
Ag3 N3 2.186(8) 5_666
C1 O2 1.239(9) .
C1 O1 1.259(9) .
C1 C2 1.533(11) .
C2 C3 1.422(13) .
C2 H2A 0.9900 .
C2 H2B 0.9900 .
C3 C4 1.536(12) .
C3 H3A 0.9900 .
C3 H3B 0.9900 .
C4 C5 1.469(13) .
C4 H4A 0.9900 .
C4 H4B 0.9900 .
C5 C6 1.518(12) .
C5 H5A 0.9900 .
C5 H5B 0.9900 .
C6 O3 1.242(9) .
C6 O4 1.277(9) .
C21 N3 1.335(11) .
C21 C22 1.349(12) .
C21 H21A 0.9500 .
C22 C23 1.376(10) .
C22 H22A 0.9500 .
C23 C24 1.399(10) .
C23 C26 1.533(10) .
C24 C25 1.313(14) .
C24 H24A 0.9500 .
C25 N3 1.382(12) .
C25 H25A 0.9500 .
C26 C27 1.503(10) .
C26 H26A 0.9900 .
C26 H26B 0.9900 .
C27 C28 1.524(11) .
C27 H27A 0.9900 .
C27 H27B 0.9900 .
C28 C31 1.503(11) .
C28 H28A 0.9900 .
C28 H28B 0.9900 .
C29 N4 1.340(9) .
C29 C30 1.365(12) .
C29 H29A 0.9500 .
C30 C31 1.376(10) .
C30 H30A 0.9500 .
C31 C32 1.381(10) .
C32 C33 1.382(11) .
C32 H32A 0.9500 .
C33 N4 1.341(9) .
C33 H33A 0.9500 .
C41 N1 1.353(9) .
C41 C42 1.384(11) .
C41 H41A 0.9500 .
C42 C43 1.394(10) .
C42 H42A 0.9500 .
C43 C44 1.403(10) .
C43 C46 1.471(11) .
C44 C45 1.361(11) .
C44 H44A 0.9500 .
C45 N1 1.349(9) .
C45 H45A 0.9500 .
C46 C47 1.565(11) .
C46 H46A 0.9900 .
C46 H46B 0.9900 .
C47 C48 1.521(10) .
C47 H47A 0.9900 .
C47 H47B 0.9900 .
C48 C51 1.506(10) .
C48 H48A 0.9900 .
C48 H48B 0.9900 .
C49 N2 1.361(9) .
C49 C50 1.362(11) .
C49 H49A 0.9500 .
C50 C51 1.402(9) .
C50 H50A 0.9500 .
C51 C52 1.390(10) .
C52 C53 1.406(11) .
C52 H52A 0.9500 .
C53 N2 1.331(9) .
C53 H53A 0.9500 .
N2 Ag1 2.134(6) 8_655
N3 Ag3 2.186(8) 5_666
O1W H1WA 0.8000 .
O1W H1WB 0.8000 .
O2W H2WA 0.8000 .
O2W H2WB 0.8000 .
O3W H3WA 0.8000 .
O3W H3WB 0.8000 .
O4W H4WA 0.8001 .
O4W H4WB 0.7999 .
O5W H5WA 0.8000 .
O5W H5WB 0.8000 .
O6W H6WA 0.7999 .
O6W H6WB 0.8000 .
O7W H7WA 0.8000 .
O7W H7WB 0.7999 .
O8W H8WA 0.8001 .
O8W H8WB 0.7999 .
O9W H9WA 0.8000 .
O9W H9WB 0.7999 .
O10W H10A 0.8000 .
O10W H10B 0.8000 .

loop_
_geom_hbond_atom_site_label_D
_geom_hbond_atom_site_label_H
_geom_hbond_atom_site_label_A
_geom_hbond_distance_DH
_geom_hbond_distance_HA
_geom_hbond_distance_DA
_geom_hbond_angle_DHA
_geom_hbond_site_symmetry_A
O1W H1WA O2 0.80 1.92 2.716(8) 174.5 .
O1W H1WB O2W 0.80 1.96 2.757(7) 174.6 .
O2W H2WA O3W 0.80 1.98 2.772(8) 173.0 8_655
O2W H2WB O6W 0.80 2.06 2.845(8) 167.0 1_455
O3W H3WA O4 0.80 1.89 2.680(8) 170.2 .
O3W H3WB O4W 0.80 2.29 2.838(7) 126.6 8_665
O4W H4WA O1W 0.80 2.36 2.797(8) 115.6 .
O4W H4WB O8W 0.80 1.98 2.770(9) 171.8 8_655
O5W H5WA O4W 0.80 1.89 2.691(7) 175.7 8_765
O5W H5WB O3 0.80 1.91 2.711(8) 175.9 .
O6W H6WA O5W 0.80 1.99 2.790(11) 179.1 8_755
O6W H6WB O1 0.80 1.87 2.674(9) 179.4 .
O7W H7WA O9W 0.80 2.04 2.705(9) 140.2 .
O7W H7WB O2 0.80 1.96 2.759(8) 177.2 .
O8W H8WA O10W 0.80 1.95 2.683(8) 152.7 1_455
O8W H8WB O4 0.80 1.98 2.718(7) 153.1 .
O9W H9WA O1 0.80 1.94 2.738(8) 171.9 1_455
O9W H9WB O2W 0.80 2.05 2.687(9) 137.1 .
O10W H10A O7W 0.80 1.94 2.744(9) 179.7 1_655
O10W H10B O3 0.80 1.98 2.781(8) 179.7 .
